data_9005143
loop_
_publ_author_name
'Comodi, P.'
'Zanazzi, P. F.'

_publ_section_title
;
 Structural study of ellenbergerite. Part II: Effects of high pressure
 Sample: I, P = 4 kbar
;
_journal_name_full 'European Journal of Mineralogy'
_journal_page_first 831
_journal_page_last 838
_journal_volume 5
_journal_year 1993
_chemical_formula_sum 'Al3 Fe0.03 H5 Mg3.49 O19 P0.02 Si3.98 Ti0.6 Zr0.02'
_chemical_name_mineral Ellenbergerite
_space_group_IT_number 173
_symmetry_space_group_name_Hall 'P 6c'
_symmetry_space_group_name_H-M 'P 63'
_cell_angle_alpha 90
_cell_angle_beta 90
_cell_angle_gamma 120
_cell_formula_units_Z 2
_cell_length_a 12.24
_cell_length_b 12.24
_cell_length_c 4.925
_cell_volume 638.998
_database_code_amcsd 0006488
_diffrn_ambient_pressure 4e+05
_exptl_crystal_density_diffrn 3.219
_cod_original_formula_sum 'Mg3.49 Al3 Fe.03 Ti.6 Zr.02 Si3.98 P.02 O19 H5'
_cod_database_code 9005143

loop_
_space_group_symop_operation_xyz
x,y,z
x-y,x,1/2+z
-y,x-y,z
-x,-y,1/2+z
-x+y,-x,z
y,-x+y,1/2+z

loop_
_atom_site_label
_atom_site_fract_x
_atom_site_fract_y
_atom_site_fract_z
_atom_site_occupancy
_atom_site_U_iso_or_equiv
_atom_site_type_symbol
_atom_site_attached_hydrogens
MgM11 0.42760 0.33870 0.00000 1.00000 0.00600 Mg 0
AlM12 0.35060 0.42080 0.49460 1.00000 0.00500 Al 0
MgM2 0.00000 0.00000 0.19910 0.49000 0.01400 Mg 0
FeM2 0.00000 0.00000 0.19910 0.03000 0.01400 Fe 0
TiM2 0.00000 0.00000 0.19910 0.60000 0.01400 Ti 0
ZrM2 0.00000 0.00000 0.19910 0.02000 0.01400 Zr 0
SiT1 0.66667 0.33333 0.77940 0.98000 0.00300 Si 0
PT1 0.66667 0.33333 0.77940 0.02000 0.00300 P 0
SiT2 0.30690 0.14810 0.47710 1.00000 0.00600 Si 0
O1 0.28010 0.34320 0.16980 1.00000 0.00500 O 0
O2 0.38600 0.17730 0.19130 1.00000 0.00800 O 0
O3 0.35590 0.28370 0.62850 1.00000 0.00600 O 0
O4 0.15310 0.07240 0.43030 0.66667 0.00900 O 0
O-H4 0.15310 0.07240 0.43030 0.33333 0.00900 O 1
O-H5 0.47330 0.52280 0.81380 1.00000 0.00300 O 1
O6 0.38860 0.58060 0.38610 1.00000 0.00800 O 0
O-H7 0.33333 0.66667 0.94630 1.00000 0.02700 O 1

loop_
_cod_changelog_entry_id
_cod_changelog_entry_author
_cod_changelog_entry_date
_cod_changelog_entry_text
1
;cod-tools version 3.8.0
Id: cif_guess_AMCSD_atom_types 9581 2023-05-17 12:35:41Z saulius
;
2023-05-18T11:39:04+03:00
;Derived atom types and hydrogen counts
from atom names that follow the AMCSD naming convention
(Wat == water, O-H == hydroxyl).
;

loop_
_cod_related_entry_id
_cod_related_entry_database
_cod_related_entry_code
1 AMCSD 0006488
